data_4021754
loop_
_publ_author_name
'Shin-ichiro Kato'
'Taisuke Matsumoto'
'Keiko Ideta'
'Toshiaki Shimasaki'
'Kenta Goto'
'Teruo Shinmyozu'

_publ_contact_author_address
;
Institute for Materials Chemistry and Engineering (IMCE),
6-10-1 Higashi-ku, Fukuoka 812-8581, Japan
;
_publ_contact_author_email shinmyo@ms.ifoc.kyushu-u.ac.jp
_publ_contact_author_fax '+81 92 642 2735'
_publ_contact_author_name 'Prof Teruo Shinmyozu'
_publ_contact_author_phone '+81 92 642 2716'
_publ_section_title
;
 Supramolecular Assemblies and Redox Modulation of Pyromellitic
 Diimide-Based Cyclophane via Noncovalent Interactions with Naphthol
;
_journal_name_full 'Journal of Organic Chemistry'
_journal_page_first 4723
_journal_page_last 4733
_journal_paper_doi 10.1021/jo0600196
_journal_volume 71
_journal_year 2006
_chemical_formula_moiety 'C62 H60 N4 O13 '
_chemical_formula_sum 'C62 H60 N4 O13'
_chemical_formula_weight 1069.18
_space_group_IT_number 2
_space_group_name_Hall '-P 1'
_space_group_name_H-M_alt 'P -1'
_symmetry_cell_setting triclinic
_symmetry_Int_Tables_number 2
_symmetry_space_group_name_Hall '-P 1'
_symmetry_space_group_name_H-M 'P -1'
_cell_angle_alpha 63.612(12)
_cell_angle_beta 83.379(16)
_cell_angle_gamma 78.521(15)
_cell_formula_units_Z 1
_cell_length_a 8.765(5)
_cell_length_b 12.877(6)
_cell_length_c 13.308(6)
_cell_measurement_reflns_used 3024
_cell_measurement_temperature 123.1
_cell_measurement_theta_max 27.5
_cell_measurement_theta_min 3.1
_cell_volume 1318.1(11)
_computing_cell_refinement CrystalClear
_computing_data_collection CrystalClear
_computing_data_reduction CrystalStructure
_computing_publication_material 'CrystalStructure 3.7.0'
_computing_structure_refinement CRYSTALS
_computing_structure_solution SIR97
_diffrn_detector_area_resol_mean 7.31
_diffrn_measured_fraction_theta_full 0.985
_diffrn_measured_fraction_theta_max 0.985
_diffrn_measurement_device_type 'Rigaku Saturn'
_diffrn_measurement_method \w
_diffrn_radiation_type 'Mo K\a'
_diffrn_radiation_wavelength 0.71070
_diffrn_reflns_av_R_equivalents 0.035
_diffrn_reflns_limit_h_max 11
_diffrn_reflns_limit_h_min -11
_diffrn_reflns_limit_k_max 16
_diffrn_reflns_limit_k_min -16
_diffrn_reflns_limit_l_max 17
_diffrn_reflns_limit_l_min -17
_diffrn_reflns_number 13617
_diffrn_reflns_theta_full 27.48
_diffrn_reflns_theta_max 27.48
_exptl_absorpt_coefficient_mu 0.095
_exptl_absorpt_correction_T_max 0.992
_exptl_absorpt_correction_T_min 0.905
_exptl_absorpt_correction_type multi-scan
_exptl_absorpt_process_details 'Jacobson, R. (1998) Private communication'
_exptl_crystal_colour yellow
_exptl_crystal_density_diffrn 1.347
_exptl_crystal_density_method 'not measured'
_exptl_crystal_description prism
_exptl_crystal_F_000 564.00
_exptl_crystal_size_max 0.15
_exptl_crystal_size_mid 0.10
_exptl_crystal_size_min 0.08
_refine_diff_density_max 0.35
_refine_diff_density_min -0.28
_refine_ls_extinction_method none
_refine_ls_goodness_of_fit_ref 1.004
_refine_ls_hydrogen_treatment refall
_refine_ls_number_parameters 393
_refine_ls_number_reflns 5956
_refine_ls_R_factor_gt 0.0436
_refine_ls_shift/su_max 0.0000
_refine_ls_structure_factor_coef Fsqd
_refine_ls_weighting_details 'w = 1/[0.0017Fo^2^ + 1.0000\s(Fo^2^)]/(4Fo^2^)'
_refine_ls_weighting_scheme calc
_refine_ls_wR_factor_ref 0.1351
_reflns_number_gt 4448
_reflns_number_total 5956
_reflns_threshold_expression F^2^>2.0\s(F^2^)
_cod_data_source_file jo0600196si20060419_064418_3.cif
_cod_original_formula_sum 'C62 H60 N4 O13 '
_cod_database_code 4021754

loop_
_symmetry_equiv_pos_site_id
_symmetry_equiv_pos_as_xyz
1 +X,+Y,+Z
2 -X,-Y,-Z

loop_
_atom_site_label
_atom_site_type_symbol
_atom_site_fract_x
_atom_site_fract_y
_atom_site_fract_z
_atom_site_U_iso_or_equiv
_atom_site_adp_type
_atom_site_occupancy
_atom_site_symmetry_multiplicity
_atom_site_calc_flag
_atom_site_refinement_flags
O(1) O 1.16296(12) -0.09273(9) 1.31356(9) 0.0224(2) Uani 1.00 1 d .
O(2) O 1.52413(12) 0.07688(9) 1.04350(9) 0.0202(2) Uani 1.00 1 d .
O(3) O 0.65344(12) 0.27915(9) 1.03051(9) 0.0208(2) Uani 1.00 1 d .
O(4) O 1.00619(12) 0.41482(10) 0.74045(9) 0.0239(2) Uani 1.00 1 d .
O(5) O 0.46388(12) 0.59920(8) 0.64620(9) 0.0177(2) Uani 1.00 1 d .
O(6) O 0.29071(12) 0.28635(9) 0.60337(9) 0.0181(2) Uani 1.00 1 d .
O(7) O 0.6486(2) 0.7237(2) 0.8547(2) 0.0335(6) Uani 0.50 1 d P
N(1) N 1.37176(13) -0.03794(10) 1.18985(10) 0.0156(2) Uani 1.00 1 d .
N(2) N 0.79855(13) 0.36222(10) 0.86616(10) 0.0152(2) Uani 1.00 1 d .
C(1) C 1.21500(17) -0.02981(12) 1.22372(12) 0.0165(3) Uani 1.00 1 d .
C(2) C 1.39841(17) 0.05438(12) 1.08527(12) 0.0152(3) Uani 1.00 1 d .
C(3) C 1.13106(17) 0.07089(12) 1.12718(12) 0.0154(3) Uani 1.00 1 d .
C(4) C 1.24049(17) 0.11908(12) 1.04256(12) 0.0154(3) Uani 1.00 1 d .
C(5) C 1.19911(17) 0.21259(12) 0.94014(12) 0.0165(3) Uani 1.00 1 d .
C(6) C 1.04106(17) 0.25542(12) 0.92924(12) 0.0159(3) Uani 1.00 1 d .
C(7) C 0.93210(17) 0.21087(12) 1.01583(12) 0.0147(3) Uani 1.00 1 d .
C(8) C 0.97315(17) 0.11599(12) 1.11736(12) 0.0163(3) Uani 1.00 1 d .
C(9) C 0.77579(17) 0.28316(12) 0.97789(12) 0.0148(3) Uani 1.00 1 d .
C(10) C 0.95531(17) 0.35369(12) 0.83157(12) 0.0165(3) Uani 1.00 1 d .
C(11) C 0.67662(17) 0.44992(12) 0.79635(12) 0.0158(3) Uani 1.00 1 d .
C(12) C 0.57918(16) 0.40322(12) 0.74345(11) 0.0141(3) Uani 1.00 1 d .
C(13) C 0.46755(16) 0.48446(12) 0.66763(12) 0.0142(3) Uani 1.00 1 d .
C(14) C 0.36885(16) 0.44951(12) 0.61842(12) 0.0154(3) Uani 1.00 1 d .
C(15) C 0.38331(16) 0.33072(12) 0.64526(11) 0.0138(3) Uani 1.00 1 d .
C(16) C 0.49632(16) 0.24741(12) 0.71843(11) 0.0139(3) Uani 1.00 1 d .
C(17) C 0.59157(16) 0.28536(12) 0.76711(12) 0.0149(3) Uani 1.00 1 d .
C(18) C 0.50414(17) 0.12119(12) 0.73834(12) 0.0174(3) Uani 1.00 1 d .
C(19) C 0.34230(17) 0.68615(12) 0.57842(12) 0.0163(3) Uani 1.00 1 d .
C(20) C 0.36156(17) 0.80183(12) 0.57447(12) 0.0176(3) Uani 1.00 1 d .
C(21) C 0.35098(19) 0.80118(12) 0.68972(12) 0.0217(3) Uani 1.00 1 d .
C(22) C 0.3894(2) 0.91288(13) 0.68587(14) 0.0286(4) Uani 1.00 1 d .
C(23) C 0.17651(17) 0.36770(12) 0.52370(12) 0.0166(3) Uani 1.00 1 d .
C(24) C 0.08610(18) 0.29609(12) 0.49519(12) 0.0203(3) Uani 1.00 1 d .
C(25) C 0.18540(18) 0.22005(12) 0.44371(12) 0.0203(3) Uani 1.00 1 d .
C(26) C 0.0956(2) 0.13815(13) 0.42947(14) 0.0276(4) Uani 1.00 1 d .
C(27) C 0.9030(2) 0.62337(13) 0.87401(13) 0.0281(4) Uani 1.00 1 d .
C(28) C 0.7539(2) 0.63881(14) 0.91414(16) 0.0300(4) Uani 1.00 1 d .
C(29) C 0.7135(2) 0.56660(16) 1.02636(17) 0.0336(4) Uani 1.00 1 d .
C(30) C 0.8240(2) 0.48175(14) 1.09543(14) 0.0304(4) Uani 1.00 1 d .
C(31) C 1.01976(19) 0.53614(12) 0.94338(12) 0.0221(3) Uani 1.00 1 d .
H(1) H 1.2735 0.2448 0.8820 0.020 Uiso 1.00 1 c R
H(2) H 0.8989 0.0843 1.1758 0.019 Uiso 1.00 1 c R
H(3) H 0.6095 0.4810 0.8413 0.019 Uiso 1.00 1 c R
H(4) H 0.7236 0.5109 0.7379 0.018 Uiso 1.00 1 c R
H(5) H 0.2929 0.5057 0.5674 0.018 Uiso 1.00 1 c R
H(6) H 0.6674 0.2292 0.8182 0.017 Uiso 1.00 1 c R
H(7) H 0.4078 0.0974 0.7722 0.020 Uiso 1.00 1 c R
H(8) H 0.5184 0.1183 0.6677 0.020 Uiso 1.00 1 c R
H(9) H 0.3514 0.6905 0.5049 0.019 Uiso 1.00 1 c R
H(10) H 0.2434 0.6671 0.6109 0.019 Uiso 1.00 1 c R
H(11) H 0.4607 0.8192 0.5410 0.021 Uiso 1.00 1 c R
H(12) H 0.2822 0.8613 0.5298 0.021 Uiso 1.00 1 c R
H(13) H 0.2480 0.7931 0.7196 0.027 Uiso 1.00 1 c R
H(14) H 0.4221 0.7361 0.7372 0.027 Uiso 1.00 1 c R
H(15) H 0.4832 0.9302 0.6430 0.036 Uiso 1.00 1 c R
H(16) H 0.3070 0.9761 0.6522 0.037 Uiso 1.00 1 c R
H(17) H 0.4020 0.9021 0.7600 0.037 Uiso 1.00 1 c R
H(18) H 0.1082 0.4131 0.5556 0.019 Uiso 1.00 1 c R
H(19) H 0.2265 0.4185 0.4580 0.019 Uiso 1.00 1 c R
H(20) H 0.0373 0.2463 0.5622 0.025 Uiso 1.00 1 c R
H(21) H 0.0088 0.3487 0.4434 0.024 Uiso 1.00 1 c R
H(22) H 0.2238 0.2699 0.3720 0.025 Uiso 1.00 1 c R
H(23) H 0.2704 0.1741 0.4909 0.025 Uiso 1.00 1 c R
H(24) H 0.0422 0.0970 0.4980 0.036 Uiso 1.00 1 c R
H(25) H 0.0225 0.1827 0.3720 0.036 Uiso 1.00 1 c R
H(26) H 0.1662 0.0835 0.4096 0.036 Uiso 1.00 1 c R
H(27) H 0.9289 0.6720 0.7983 0.034 Uiso 1.00 1 c R
H(28) H 0.6094 0.5770 1.0539 0.041 Uiso 1.00 1 c R
H(29) H 0.7956 0.4340 1.1708 0.036 Uiso 1.00 1 c R
H(30) H 0.550(2) 0.719(3) 0.895(2) 0.0380 Uiso 0.50 1 c P
H(31) H 0.6770 0.6985 0.8662 0.038 Uiso 0.50 1 c UP

loop_
_atom_site_aniso_label
_atom_site_aniso_U_11
_atom_site_aniso_U_22
_atom_site_aniso_U_33
_atom_site_aniso_U_12
_atom_site_aniso_U_13
_atom_site_aniso_U_23
O(1) 0.0240(5) 0.0196(5) 0.0171(5) -0.0020(4) -0.0011(4) -0.0027(4)
O(2) 0.0166(5) 0.0199(5) 0.0234(5) -0.0031(4) -0.0011(4) -0.0087(4)
O(3) 0.0162(5) 0.0219(5) 0.0216(5) -0.0022(4) -0.0008(4) -0.0073(4)
O(4) 0.0234(5) 0.0252(5) 0.0144(5) -0.0026(4) -0.0014(4) -0.0012(4)
O(5) 0.0175(5) 0.0105(4) 0.0245(5) 0.0017(3) -0.0108(4) -0.0063(4)
O(6) 0.0195(5) 0.0141(4) 0.0210(5) -0.0005(4) -0.0112(4) -0.0063(4)
O(7) 0.0216(12) 0.0404(14) 0.0363(14) 0.0058(10) -0.0104(10) -0.0170(11)
N(1) 0.0160(6) 0.0138(5) 0.0154(5) 0.0002(4) -0.0055(4) -0.0048(4)
N(2) 0.0146(5) 0.0154(5) 0.0149(5) -0.0020(4) -0.0045(4) -0.0052(4)
C(1) 0.0177(7) 0.0134(6) 0.0185(7) -0.0007(5) -0.0032(5) -0.0071(5)
C(2) 0.0179(7) 0.0130(6) 0.0158(6) -0.0012(5) -0.0033(5) -0.0071(5)
C(3) 0.0183(7) 0.0126(6) 0.0148(6) -0.0016(5) -0.0043(5) -0.0049(5)
C(4) 0.0167(7) 0.0140(6) 0.0172(7) -0.0008(5) -0.0024(5) -0.0085(5)
C(5) 0.0159(7) 0.0175(6) 0.0156(6) -0.0017(5) -0.0001(5) -0.0072(5)
C(6) 0.0186(7) 0.0159(6) 0.0142(6) -0.0023(5) -0.0032(5) -0.0071(5)
C(7) 0.0150(6) 0.0151(6) 0.0163(6) -0.0018(5) -0.0027(5) -0.0086(5)
C(8) 0.0175(7) 0.0152(6) 0.0156(6) -0.0033(5) -0.0008(5) -0.0057(5)
C(9) 0.0163(7) 0.0136(6) 0.0162(6) -0.0026(5) -0.0041(5) -0.0071(5)
C(10) 0.0171(7) 0.0176(7) 0.0151(6) -0.0015(5) -0.0036(5) -0.0072(5)
C(11) 0.0154(6) 0.0141(6) 0.0163(6) -0.0004(5) -0.0061(5) -0.0048(5)
C(12) 0.0133(6) 0.0155(6) 0.0136(6) -0.0011(5) -0.0022(5) -0.0064(5)
C(13) 0.0133(6) 0.0126(6) 0.0157(6) -0.0005(5) -0.0010(5) -0.0059(5)
C(14) 0.0146(6) 0.0140(6) 0.0160(6) 0.0002(5) -0.0039(5) -0.0053(5)
C(15) 0.0135(6) 0.0157(6) 0.0134(6) -0.0019(5) -0.0026(5) -0.0071(5)
C(16) 0.0149(6) 0.0121(6) 0.0137(6) -0.0012(5) -0.0022(5) -0.0047(5)
C(17) 0.0133(6) 0.0149(6) 0.0147(6) 0.0006(5) -0.0034(5) -0.0054(5)
C(18) 0.0188(7) 0.0139(6) 0.0190(7) 0.0005(5) -0.0083(5) -0.0063(5)
C(19) 0.0158(6) 0.0140(6) 0.0179(7) 0.0012(5) -0.0061(5) -0.0060(5)
C(20) 0.0182(7) 0.0135(6) 0.0193(7) -0.0014(5) -0.0044(5) -0.0053(5)
C(21) 0.0281(8) 0.0170(7) 0.0218(7) -0.0053(6) -0.0012(6) -0.0094(6)
C(22) 0.0408(10) 0.0207(7) 0.0297(9) -0.0092(7) -0.0005(7) -0.0140(7)
C(23) 0.0155(6) 0.0159(6) 0.0172(7) 0.0008(5) -0.0072(5) -0.0059(5)
C(24) 0.0169(7) 0.0209(7) 0.0234(7) -0.0028(5) -0.0071(5) -0.0085(6)
C(25) 0.0206(7) 0.0196(7) 0.0227(7) -0.0041(5) -0.0059(5) -0.0095(6)
C(26) 0.0314(9) 0.0235(8) 0.0328(9) -0.0082(7) -0.0063(7) -0.0137(7)
C(27) 0.0350(9) 0.0231(8) 0.0262(8) -0.0048(7) -0.0049(7) -0.0098(7)
C(28) 0.0260(8) 0.0214(8) 0.0444(10) 0.0010(6) -0.0119(7) -0.0153(7)
C(29) 0.0236(8) 0.0310(9) 0.0486(11) -0.0064(7) 0.0031(7) -0.0195(8)
C(30) 0.0307(9) 0.0237(8) 0.0342(9) -0.0081(7) 0.0051(7) -0.0102(7)
C(31) 0.0247(8) 0.0181(7) 0.0267(8) -0.0064(6) -0.0026(6) -0.0108(6)

loop_
_atom_type_symbol
_atom_type_description
_atom_type_scat_dispersion_real
_atom_type_scat_dispersion_imag
_atom_type_scat_source
C C 0.003 0.002
;
International Tables for Crystallography
(1992, Vol. C, Tables 4.2.6.8 and 6.1.1.4)
;
H H 0.000 0.000
;
International Tables for Crystallography
(1992, Vol. C, Table 6.1.1.4)
;
N N 0.006 0.003
;
International Tables for Crystallography
(1992, Vol. C, Tables 4.2.6.8 and 6.1.1.4)
;
O O 0.011 0.006
;
International Tables for Crystallography
(1992, Vol. C, Tables 4.2.6.8 and 6.1.1.4)
;

loop_
_geom_angle_atom_site_label_1
_geom_angle_atom_site_label_2
_geom_angle_atom_site_label_3
_geom_angle
_geom_angle_site_symmetry_1
_geom_angle_site_symmetry_3
C(13) O(5) C(19) 118.29(13) . .
C(15) O(6) C(23) 118.04(11) . .
C(1) N(1) C(2) 112.16(10) . .
C(1) N(1) C(18) 123.75(10) . 75702
C(2) N(1) C(18) 123.44(11) . 75702
C(9) N(2) C(10) 112.24(10) . .
C(9) N(2) C(11) 124.33(11) . .
C(10) N(2) C(11) 123.25(10) . .
O(1) C(1) N(1) 125.36(11) . .
O(1) C(1) C(3) 128.95(13) . .
N(1) C(1) C(3) 105.68(10) . .
O(2) C(2) N(1) 125.65(12) . .
O(2) C(2) C(4) 128.79(11) . .
N(1) C(2) C(4) 105.50(11) . .
C(1) C(3) C(4) 108.28(11) . .
C(1) C(3) C(8) 129.08(12) . .
C(4) C(3) C(8) 122.62(11) . .
C(2) C(4) C(3) 107.88(10) . .
C(2) C(4) C(5) 129.60(12) . .
C(3) C(4) C(5) 122.50(12) . .
C(4) C(5) C(6) 114.80(12) . .
C(5) C(6) C(7) 122.74(11) . .
C(5) C(6) C(10) 129.45(12) . .
C(7) C(6) C(10) 107.79(11) . .
C(6) C(7) C(8) 122.37(12) . .
C(6) C(7) C(9) 108.21(10) . .
C(8) C(7) C(9) 129.42(12) . .
C(3) C(8) C(7) 114.85(12) . .
O(3) C(9) N(2) 125.31(11) . .
O(3) C(9) C(7) 129.00(11) . .
N(2) C(9) C(7) 105.67(11) . .
O(4) C(10) N(2) 125.24(11) . .
O(4) C(10) C(6) 128.87(13) . .
N(2) C(10) C(6) 105.89(10) . .
N(2) C(11) C(12) 114.07(12) . .
C(11) C(12) C(13) 117.43(13) . .
C(11) C(12) C(17) 124.45(11) . .
C(13) C(12) C(17) 118.10(15) . .
O(5) C(13) C(12) 115.10(15) . .
O(5) C(13) C(14) 123.32(11) . .
C(12) C(13) C(14) 121.58(14) . .
C(13) C(14) C(15) 118.66(11) . .
O(6) C(15) C(14) 123.61(11) . .
O(6) C(15) C(16) 115.09(13) . .
C(14) C(15) C(16) 121.30(16) . .
C(15) C(16) C(17) 118.41(14) . .
C(15) C(16) C(18) 116.46(15) . .
C(17) C(16) C(18) 125.12(11) . .
C(12) C(17) C(16) 121.90(11) . .
N(1) C(18) C(16) 114.94(14) 75702 .
O(5) C(19) C(20) 106.73(13) . .
C(19) C(20) C(21) 113.32(11) . .
C(20) C(21) C(22) 112.68(12) . .
O(6) C(23) C(24) 107.29(11) . .
C(23) C(24) C(25) 114.08(13) . .
C(24) C(25) C(26) 112.82(13) . .
C(28) C(27) C(31) 121.08(14) . .
O(7) C(28) C(27) 121.90(17) . .
O(7) C(28) C(29) 117.78(18) . .
C(27) C(28) C(29) 120.15(14) . .
C(28) C(29) C(30) 120.07(16) . .
C(29) C(30) C(31) 121.23(14) . 76702
C(27) C(31) C(30) 122.53(13) . 76702
C(27) C(31) C(31) 119.08(14) . 76702
C(30) C(31) C(31) 118.39(12) 76702 76702
C(28) O(7) H(30) 110.4(17) . .
C(28) O(7) H(31) 12.8 . .
H(30) O(7) H(31) 114.9 . .
C(4) C(5) H(1) 122.59(15) . .
C(6) C(5) H(1) 122.61(14) . .
C(3) C(8) H(2) 122.58(14) . .
C(7) C(8) H(2) 122.57(15) . .
N(2) C(11) H(3) 108.32(15) . .
N(2) C(11) H(4) 108.31(15) . .
C(12) C(11) H(3) 108.29(17) . .
C(12) C(11) H(4) 108.32(17) . .
H(3) C(11) H(4) 109.5(2) . .
C(13) C(14) H(5) 120.67(18) . .
C(15) C(14) H(5) 120.7(2) . .
C(12) C(17) H(6) 119.0(2) . .
C(16) C(17) H(6) 119.06(18) . .
N(1) C(18) H(7) 108.0 75702 .
N(1) C(18) H(8) 108.1 75702 .
C(16) C(18) H(7) 108.0 . .
C(16) C(18) H(8) 108.2 . .
H(7) C(18) H(8) 109.5 . .
O(5) C(19) H(9) 110.17(15) . .
O(5) C(19) H(10) 110.14(12) . .
C(20) C(19) H(9) 110.20(14) . .
C(20) C(19) H(10) 110.12(17) . .
H(9) C(19) H(10) 109.5(2) . .
C(19) C(20) H(11) 108.48(17) . .
C(19) C(20) H(12) 108.51(19) . .
C(21) C(20) H(11) 108.49(19) . .
C(21) C(20) H(12) 108.54(17) . .
H(11) C(20) H(12) 109.46(16) . .
C(20) C(21) H(13) 108.6(2) . .
C(20) C(21) H(14) 108.70(19) . .
C(22) C(21) H(13) 108.67(19) . .
C(22) C(21) H(14) 108.6(2) . .
H(13) C(21) H(14) 109.46(17) . .
C(21) C(22) H(15) 109.5 . .
C(21) C(22) H(16) 109.5 . .
C(21) C(22) H(17) 109.5 . .
H(15) C(22) H(16) 109.5 . .
H(15) C(22) H(17) 109.5 . .
H(16) C(22) H(17) 109.5 . .
O(6) C(23) H(18) 110.00(17) . .
O(6) C(23) H(19) 110.02(15) . .
C(24) C(23) H(18) 110.02(17) . .
C(24) C(23) H(19) 110.04(19) . .
H(18) C(23) H(19) 109.46(18) . .
C(23) C(24) H(20) 108.3(2) . .
C(23) C(24) H(21) 108.30(18) . .
C(25) C(24) H(20) 108.28(17) . .
C(25) C(24) H(21) 108.3(2) . .
H(20) C(24) H(21) 109.46(19) . .
C(24) C(25) H(22) 108.59(17) . .
C(24) C(25) H(23) 108.7(2) . .
C(26) C(25) H(22) 108.6(2) . .
C(26) C(25) H(23) 108.67(17) . .
H(22) C(25) H(23) 109.46(19) . .
C(25) C(26) H(24) 109.4 . .
C(25) C(26) H(25) 109.5 . .
C(25) C(26) H(26) 109.4 . .
H(24) C(26) H(25) 109.5 . .
H(24) C(26) H(26) 109.5 . .
H(25) C(26) H(26) 109.5 . .
C(28) C(27) H(27) 119.55(18) . .
C(31) C(27) H(27) 119.38(19) . .
O(7) C(28) H(31) 4.7 . .
C(27) C(28) H(31) 119.8 . .
C(29) C(28) H(31) 120.0 . .
C(28) C(29) H(28) 120.03(18) . .
C(30) C(29) H(28) 119.9(2) . .
C(29) C(30) H(29) 119.3 . .
C(31) C(30) H(29) 119.4 76702 .
O(7) H(31) C(28) 162.5 . .

loop_
_geom_bond_atom_site_label_1
_geom_bond_atom_site_label_2
_geom_bond_distance
_geom_bond_site_symmetry_2
O(1) C(1) 1.2059(16) .
O(2) C(2) 1.2041(17) .
O(3) C(9) 1.2082(17) .
O(4) C(10) 1.2065(16) .
O(5) C(13) 1.3690(19) .
O(5) C(19) 1.4325(15) .
O(6) C(15) 1.367(2) .
O(6) C(23) 1.4365(16) .
O(7) C(28) 1.293(2) .
N(1) C(1) 1.3943(18) .
N(1) C(2) 1.4035(15) .
N(1) C(18) 1.4528(16) 75702
N(2) C(9) 1.3979(16) .
N(2) C(10) 1.3968(18) .
N(2) C(11) 1.4480(16) .
C(1) C(3) 1.4936(17) .
C(2) C(4) 1.4949(19) .
C(3) C(4) 1.3928(19) .
C(3) C(8) 1.3872(19) .
C(4) C(5) 1.3859(16) .
C(5) C(6) 1.3840(19) .
C(6) C(7) 1.3949(19) .
C(6) C(10) 1.4968(17) .
C(7) C(8) 1.3848(16) .
C(7) C(9) 1.4942(19) .
C(11) C(12) 1.519(2) .
C(12) C(13) 1.3971(17) .
C(12) C(17) 1.390(2) .
C(13) C(14) 1.388(2) .
C(14) C(15) 1.390(2) .
C(15) C(16) 1.3968(17) .
C(16) C(17) 1.387(2) .
C(16) C(18) 1.514(2) .
C(19) C(20) 1.510(2) .
C(20) C(21) 1.522(2) .
C(21) C(22) 1.519(2) .
C(23) C(24) 1.514(2) .
C(24) C(25) 1.518(2) .
C(25) C(26) 1.520(2) .
C(27) C(28) 1.364(2) .
C(27) C(31) 1.414(2) .
C(28) C(29) 1.413(2) .
C(29) C(30) 1.367(2) .
C(30) C(31) 1.419(2) 76702
C(31) C(31) 1.4207(19) 76702
O(7) H(30) 0.96(2) .
C(5) H(1) 0.9501(19) .
C(8) H(2) 0.9500(19) .
C(11) H(3) 0.950(2) .
C(11) H(4) 0.9500(18) .
C(14) H(5) 0.9500(17) .
C(17) H(6) 0.9500(17) .
C(18) H(7) 0.950 .
C(18) H(8) 0.950 .
C(19) H(9) 0.950(2) .
C(19) H(10) 0.950(2) .
C(20) H(11) 0.950(2) .
C(20) H(12) 0.9500(17) .
C(21) H(13) 0.950(2) .
C(21) H(14) 0.9500(19) .
C(22) H(15) 0.950 .
C(22) H(16) 0.950 .
C(22) H(17) 0.950 .
C(23) H(18) 0.950(2) .
C(23) H(19) 0.9500(18) .
C(24) H(20) 0.9500(19) .
C(24) H(21) 0.9500(19) .
C(25) H(22) 0.9500(19) .
C(25) H(23) 0.950(2) .
C(26) H(24) 0.950 .
C(26) H(25) 0.950 .
C(26) H(26) 0.950 .
C(27) H(27) 0.950(2) .
C(29) H(28) 0.950(2) .
C(30) H(29) 0.950 .

loop_
_geom_contact_atom_site_label_1
_geom_contact_atom_site_label_2
_geom_contact_distance
_geom_contact_site_symmetry_2
O(2) O(2) 2.815(2) 85702
O(2) O(3) 2.9713(18) 65501
O(2) O(7) 3.434(3) 76702
O(2) N(1) 3.3580(19) 85702
O(2) C(2) 2.847(2) 85702
O(2) C(4) 3.448(2) 85702
O(2) C(9) 3.537(2) 65501
O(2) C(17) 3.5269(15) 65501
O(3) O(2) 2.9713(18) 45501
O(3) O(7) 2.898(2) 66702
O(3) C(21) 3.390(2) 66702
O(3) C(22) 3.4998(18) 66702
O(3) C(29) 3.3978(19) 66702
O(4) O(6) 3.5036(17) 65501
O(4) C(14) 3.4163(17) 65501
O(4) C(15) 3.5402(17) 65501
O(4) C(23) 3.335(2) 65501
O(4) C(30) 3.590(2) 76702
O(6) O(4) 3.5036(17) 45501
O(7) O(2) 3.434(3) 76702
O(7) O(3) 2.898(2) 66702
O(7) C(2) 3.234(3) 76702
O(7) C(4) 3.235(4) 76702
O(7) C(21) 3.310(3) .
O(7) C(22) 3.202(2) .
N(1) O(2) 3.3580(19) 85702
C(2) O(2) 2.847(2) 85702
C(2) O(7) 3.234(3) 76702
C(2) C(2) 3.344(2) 85702
C(4) O(2) 3.448(2) 85702
C(4) O(7) 3.235(4) 76702
C(4) C(28) 3.423(2) 76702
C(5) C(28) 3.375(3) 76702
C(5) C(29) 3.308(3) 76702
C(9) O(2) 3.537(2) 45501
C(10) C(31) 3.447(2) .
C(14) O(4) 3.4163(17) 45501
C(14) C(14) 3.5759(19) 66602
C(15) O(4) 3.5402(17) 45501
C(17) O(2) 3.5269(15) 45501
C(18) C(22) 3.405(2) 54501
C(21) O(3) 3.390(2) 66702
C(21) O(7) 3.310(3) .
C(22) O(3) 3.4998(18) 66702
C(22) O(7) 3.202(2) .
C(22) C(18) 3.405(2) 56501
C(23) O(4) 3.335(2) 45501
C(28) C(4) 3.423(2) 76702
C(28) C(5) 3.375(3) 76702
C(29) O(3) 3.3978(19) 66702
C(29) C(5) 3.308(3) 76702
C(30) O(4) 3.590(2) 76702
C(31) C(10) 3.447(2) .
O(1) H(9) 3.1335(15) 64601
O(1) H(12) 2.942(2) 64601
O(1) H(20) 2.7440(18) 65702
O(1) H(24) 2.899 65702
O(1) H(26) 3.065 65601
O(2) H(6) 3.0497(15) 65501
O(2) H(17) 2.901 76702
O(2) H(30) 3.01(4) 76702
O(3) H(13) 3.203(2) 66702
O(3) H(14) 3.012(2) 66702
O(3) H(17) 2.795 66702
O(3) H(28) 2.6555(19) 66702
O(3) H(30) 1.94(2) 66702
O(3) H(31) 3.076 66702
O(4) H(5) 3.2294(17) 65501
O(4) H(18) 2.527(2) 65501
O(4) H(19) 3.1938(16) 66602
O(4) H(21) 2.9274(16) 66602
O(4) H(29) 3.474 76702
O(5) H(19) 2.9163(17) 66602
O(5) H(22) 3.423(2) 66602
O(5) H(29) 3.077 66702
O(6) H(1) 3.492(2) 45501
O(6) H(9) 3.3098(17) 66602
O(6) H(11) 3.235(2) 66602
O(7) H(3) 3.294(3) .
O(7) H(14) 2.603(3) .
O(7) H(15) 3.140 .
O(7) H(17) 2.759 .
O(7) H(22) 3.066(3) 66602
O(7) H(31) 0.351 .
N(1) H(15) 3.547 76702
N(1) H(17) 3.187 76702
C(1) H(26) 3.338 65601
C(2) H(17) 3.140 76702
C(2) H(30) 3.16(4) 76702
C(2) H(31) 3.446 76702
C(4) H(30) 3.43(4) 76702
C(4) H(31) 3.306 76702
C(5) H(7) 3.386 65501
C(5) H(28) 3.492(2) 76702
C(5) H(31) 3.591 76702
C(8) H(13) 3.196(2) 66702
C(8) H(17) 3.502 66702
C(9) H(28) 3.472(2) 66702
C(9) H(30) 3.15(2) 66702
C(10) H(18) 3.556(2) 65501
C(11) H(19) 3.1398(19) 66602
C(11) H(22) 3.524(2) 66602
C(11) H(28) 2.993(2) 66702
C(12) H(1) 3.526(2) 45501
C(12) H(19) 3.2233(18) 66602
C(12) H(28) 3.080(2) 66702
C(13) H(5) 3.528(2) 66602
C(13) H(19) 3.1607(19) 66602
C(13) H(28) 3.441(2) 66702
C(13) H(29) 3.308 66702
C(14) H(1) 3.4539(17) 45501
C(14) H(5) 3.6000(19) 66602
C(14) H(9) 3.449(2) 66602
C(15) H(1) 2.9495(19) 45501
C(15) H(9) 2.939(2) 66602
C(16) H(1) 2.745(2) 45501
C(16) H(9) 2.9412(19) 66602
C(17) H(1) 3.0444(19) 45501
C(17) H(9) 3.477(2) 66602
C(18) H(1) 3.287(2) 45501
C(18) H(9) 3.3557(17) 66602
C(18) H(11) 3.435(2) 66602
C(18) H(15) 3.270 54501
C(18) H(16) 3.382 54501
C(18) H(17) 3.011 54501
C(19) H(8) 3.396 66602
C(19) H(21) 3.260(2) 56602
C(19) H(25) 3.444 56602
C(19) H(29) 3.196 66702
C(20) H(8) 3.042 66602
C(20) H(23) 3.282(2) 66602
C(20) H(25) 3.344 56602
C(20) H(26) 3.496 56501
C(21) H(2) 3.214(2) 66702
C(21) H(25) 3.410 56602
C(21) H(29) 3.204 66702
C(21) H(30) 3.07(3) .
C(21) H(31) 3.566 .
C(22) H(2) 2.954(2) 66702
C(22) H(7) 3.100 56501
C(22) H(8) 2.982 56501
C(22) H(23) 3.2559(18) 56501
C(22) H(30) 3.05(2) .
C(22) H(31) 3.532 .
C(23) H(4) 3.2151(19) 66602
C(23) H(18) 3.2351(18) 56602
C(24) H(4) 3.4912(19) 66602
C(24) H(10) 3.219(2) 56602
C(24) H(18) 3.586(2) 56602
C(25) H(4) 3.4198(19) 66602
C(25) H(11) 3.058(2) 66602
C(25) H(15) 3.534 66602
C(25) H(16) 3.209 54501
C(25) H(27) 3.085(2) 66602
C(26) H(10) 3.408(2) 56602
C(26) H(12) 3.334(2) 54501
C(26) H(12) 3.293(2) 56602
C(26) H(13) 3.542(2) 56602
C(26) H(16) 3.286 54501
C(26) H(24) 3.186 55602
C(26) H(27) 2.926(2) 66602
C(27) H(4) 3.427(2) .
C(27) H(22) 3.174(2) 66602
C(27) H(25) 3.204 66602
C(27) H(31) 2.016 .
C(28) H(3) 3.120(3) .
C(28) H(4) 3.469(3) .
C(28) H(22) 3.445(2) 66602
C(28) H(31) 0.954 .
C(29) H(1) 3.190(3) 76702
C(29) H(3) 3.383(3) .
C(29) H(3) 3.174(2) 66702
C(29) H(31) 2.062 .
C(30) H(1) 3.592(2) 76702
C(30) H(10) 3.543(2) 66702
C(30) H(13) 3.431(2) 66702
C(30) H(31) 3.265 .
C(31) H(31) 3.279 .
H(1) O(6) 3.492(2) 65501
H(1) C(12) 3.526(2) 65501
H(1) C(14) 3.4539(17) 65501
H(1) C(15) 2.9495(19) 65501
H(1) C(16) 2.745(2) 65501
H(1) C(17) 3.0444(19) 65501
H(1) C(18) 3.287(2) 65501
H(1) C(29) 3.190(3) 76702
H(1) C(30) 3.592(2) 76702
H(1) H(6) 3.447(2) 65501
H(1) H(7) 2.881 65501
H(1) H(28) 3.151(3) 76702
H(2) C(21) 3.214(2) 66702
H(2) C(22) 2.954(2) 66702
H(2) H(13) 2.611(2) 66702
H(2) H(16) 2.669 66702
H(2) H(17) 2.673 66702
H(3) O(7) 3.294(3) .
H(3) C(28) 3.120(3) .
H(3) C(29) 3.383(3) .
H(3) C(29) 3.174(2) 66702
H(3) H(28) 3.556(3) .
H(3) H(28) 2.282(2) 66702
H(3) H(29) 3.501 66702
H(3) H(30) 3.38(5) .
H(3) H(31) 3.136 .
H(4) C(23) 3.2151(19) 66602
H(4) C(24) 3.4912(19) 66602
H(4) C(25) 3.4198(19) 66602
H(4) C(27) 3.427(2) .
H(4) C(28) 3.469(3) .
H(4) H(19) 2.367(2) 66602
H(4) H(21) 3.332(2) 66602
H(4) H(22) 2.648(2) 66602
H(4) H(27) 3.389(2) .
H(4) H(31) 3.468 .
H(5) O(4) 3.2294(17) 45501
H(5) C(13) 3.528(2) 66602
H(5) C(14) 3.6000(19) 66602
H(5) H(21) 2.8993(19) 56602
H(6) O(2) 3.0497(15) 45501
H(6) H(1) 3.447(2) 45501
H(7) C(5) 3.386 45501
H(7) C(22) 3.100 54501
H(7) H(1) 2.881 45501
H(7) H(15) 3.238 54501
H(7) H(16) 2.977 54501
H(7) H(17) 2.601 54501
H(8) C(19) 3.396 66602
H(8) C(20) 3.042 66602
H(8) C(22) 2.982 54501
H(8) H(9) 2.851 66602
H(8) H(11) 2.520 66602
H(8) H(12) 2.922 66602
H(8) H(15) 2.664 54501
H(8) H(16) 2.933 54501
H(8) H(17) 2.846 54501
H(9) O(1) 3.1335(15) 46401
H(9) O(6) 3.3098(17) 66602
H(9) C(14) 3.449(2) 66602
H(9) C(15) 2.939(2) 66602
H(9) C(16) 2.9412(19) 66602
H(9) C(17) 3.477(2) 66602
H(9) C(18) 3.3557(17) 66602
H(9) H(8) 2.851 66602
H(9) H(20) 3.466(2) 56602
H(9) H(21) 3.243(2) 56602
H(10) C(24) 3.219(2) 56602
H(10) C(26) 3.408(2) 56602
H(10) C(30) 3.543(2) 66702
H(10) H(20) 3.246(2) 56602
H(10) H(21) 2.476(2) 56602
H(10) H(24) 3.390 56602
H(10) H(25) 2.774 56602
H(10) H(27) 3.508(2) 45501
H(10) H(29) 2.614 66702
H(11) O(6) 3.235(2) 66602
H(11) C(18) 3.435(2) 66602
H(11) C(25) 3.058(2) 66602
H(11) H(8) 2.520 66602
H(11) H(15) 3.159 67602
H(11) H(16) 3.551 67602
H(11) H(22) 2.933(2) 66602
H(11) H(23) 2.358(2) 66602
H(12) O(1) 2.942(2) 46401
H(12) C(26) 3.334(2) 56501
H(12) C(26) 3.293(2) 56602
H(12) H(8) 2.922 66602
H(12) H(15) 3.513 67602
H(12) H(24) 3.215 56501
H(12) H(24) 2.823 56602
H(12) H(25) 2.882 56602
H(12) H(26) 2.632 56501
H(13) O(3) 3.203(2) 66702
H(13) C(8) 3.196(2) 66702
H(13) C(26) 3.542(2) 56602
H(13) C(30) 3.431(2) 66702
H(13) H(2) 2.611(2) 66702
H(13) H(25) 2.690 56602
H(13) H(27) 3.311(2) 45501
H(13) H(29) 2.710 66702
H(13) H(30) 3.44(3) .
H(14) O(3) 3.012(2) 66702
H(14) O(7) 2.603(3) .
H(14) H(22) 3.275(2) 66602
H(14) H(29) 2.945 66702
H(14) H(30) 2.40(4) .
H(14) H(31) 2.808 .
H(15) O(7) 3.140 .
H(15) N(1) 3.547 76702
H(15) C(18) 3.270 56501
H(15) C(25) 3.534 66602
H(15) H(7) 3.238 56501
H(15) H(8) 2.664 56501
H(15) H(11) 3.159 67602
H(15) H(12) 3.513 67602
H(15) H(15) 3.417 67602
H(15) H(22) 3.315 66602
H(15) H(23) 3.213 56501
H(15) H(23) 3.120 66602
H(15) H(26) 3.061 66602
H(15) H(30) 3.271 .
H(15) H(31) 3.447 .
H(16) C(18) 3.382 56501
H(16) C(25) 3.209 56501
H(16) C(26) 3.286 56501
H(16) H(2) 2.669 66702
H(16) H(7) 2.977 56501
H(16) H(8) 2.933 56501
H(16) H(11) 3.551 67602
H(16) H(20) 3.578 56501
H(16) H(23) 2.485 56501
H(16) H(24) 2.973 56501
H(16) H(26) 3.182 56501
H(17) O(2) 2.901 76702
H(17) O(3) 2.795 66702
H(17) O(7) 2.759 .
H(17) N(1) 3.187 76702
H(17) C(2) 3.140 76702
H(17) C(8) 3.502 66702
H(17) C(18) 3.011 56501
H(17) H(2) 2.673 66702
H(17) H(7) 2.601 56501
H(17) H(8) 2.846 56501
H(17) H(30) 2.454 .
H(17) H(31) 3.108 .
H(18) O(4) 2.527(2) 45501
H(18) C(10) 3.556(2) 45501
H(18) C(23) 3.2351(18) 56602
H(18) C(24) 3.586(2) 56602
H(18) H(18) 2.6099(17) 56602
H(18) H(19) 3.2536(19) 56602
H(18) H(21) 3.040(2) 56602
H(19) O(4) 3.1938(16) 66602
H(19) O(5) 2.9163(17) 66602
H(19) C(11) 3.1398(19) 66602
H(19) C(12) 3.2233(18) 66602
H(19) C(13) 3.1607(19) 66602
H(19) H(4) 2.367(2) 66602
H(19) H(18) 3.2536(19) 56602
H(20) O(1) 2.7440(18) 65702
H(20) H(9) 3.466(2) 56602
H(20) H(10) 3.246(2) 56602
H(20) H(16) 3.578 54501
H(21) O(4) 2.9274(16) 66602
H(21) C(19) 3.260(2) 56602
H(21) H(4) 3.332(2) 66602
H(21) H(5) 2.8993(19) 56602
H(21) H(9) 3.243(2) 56602
H(21) H(10) 2.476(2) 56602
H(21) H(18) 3.040(2) 56602
H(21) H(27) 3.319(2) 66602
H(22) O(5) 3.423(2) 66602
H(22) O(7) 3.066(3) 66602
H(22) C(11) 3.524(2) 66602
H(22) C(27) 3.174(2) 66602
H(22) C(28) 3.445(2) 66602
H(22) H(4) 2.648(2) 66602
H(22) H(11) 2.933(2) 66602
H(22) H(14) 3.275(2) 66602
H(22) H(15) 3.315 66602
H(22) H(27) 2.506(2) 66602
H(22) H(31) 3.055 66602
H(23) C(20) 3.282(2) 66602
H(23) C(22) 3.2559(18) 54501
H(23) H(11) 2.358(2) 66602
H(23) H(15) 3.213 54501
H(23) H(15) 3.120 66602
H(23) H(16) 2.485 54501
H(24) O(1) 2.899 65702
H(24) C(26) 3.186 55602
H(24) H(10) 3.390 56602
H(24) H(12) 3.215 54501
H(24) H(12) 2.823 56602
H(24) H(16) 2.973 54501
H(24) H(24) 2.720 55602
H(24) H(25) 3.367 55602
H(24) H(26) 2.980 55602
H(25) C(19) 3.444 56602
H(25) C(20) 3.344 56602
H(25) C(21) 3.410 56602
H(25) C(27) 3.204 66602
H(25) H(10) 2.774 56602
H(25) H(12) 2.882 56602
H(25) H(13) 2.690 56602
H(25) H(24) 3.367 55602
H(25) H(27) 2.267 66602
H(25) H(29) 3.543 45401
H(26) O(1) 3.065 45401
H(26) C(1) 3.338 45401
H(26) C(20) 3.496 54501
H(26) H(12) 2.632 54501
H(26) H(15) 3.061 66602
H(26) H(16) 3.182 54501
H(26) H(24) 2.980 55602
H(26) H(27) 3.163 66602
H(27) C(25) 3.085(2) 66602
H(27) C(26) 2.926(2) 66602
H(27) H(4) 3.389(2) .
H(27) H(10) 3.508(2) 65501
H(27) H(13) 3.311(2) 65501
H(27) H(21) 3.319(2) 66602
H(27) H(22) 2.506(2) 66602
H(27) H(25) 2.267 66602
H(27) H(26) 3.163 66602
H(27) H(31) 2.307 .
H(28) O(3) 2.6555(19) 66702
H(28) C(5) 3.492(2) 76702
H(28) C(9) 3.472(2) 66702
H(28) C(11) 2.993(2) 66702
H(28) C(12) 3.080(2) 66702
H(28) C(13) 3.441(2) 66702
H(28) H(1) 3.151(3) 76702
H(28) H(3) 3.556(3) .
H(28) H(3) 2.282(2) 66702
H(28) H(31) 2.365 .
H(29) O(4) 3.474 76702
H(29) O(5) 3.077 66702
H(29) C(13) 3.308 66702
H(29) C(19) 3.196 66702
H(29) C(21) 3.204 66702
H(29) H(3) 3.501 66702
H(29) H(10) 2.614 66702
H(29) H(13) 2.710 66702
H(29) H(14) 2.945 66702
H(29) H(25) 3.543 65601
H(30) O(2) 3.01(4) 76702
H(30) O(3) 1.94(2) 66702
H(30) C(2) 3.16(4) 76702
H(30) C(4) 3.43(4) 76702
H(30) C(9) 3.15(2) 66702
H(30) C(21) 3.07(3) .
H(30) C(22) 3.05(2) .
H(30) H(3) 3.38(5) .
H(30) H(13) 3.44(3) .
H(30) H(14) 2.40(4) .
H(30) H(15) 3.271 .
H(30) H(17) 2.454 .
H(30) H(31) 1.152 .
H(31) O(3) 3.076 66702
H(31) O(7) 0.351 .
H(31) C(2) 3.446 76702
H(31) C(4) 3.306 76702
H(31) C(5) 3.591 76702
H(31) C(21) 3.566 .
H(31) C(22) 3.532 .
H(31) C(27) 2.016 .
H(31) C(28) 0.954 .
H(31) C(29) 2.062 .
H(31) C(30) 3.265 .
H(31) C(31) 3.279 .
H(31) H(3) 3.136 .
H(31) H(4) 3.468 .
H(31) H(14) 2.808 .
H(31) H(15) 3.447 .
H(31) H(17) 3.108 .
H(31) H(22) 3.055 66602
H(31) H(27) 2.307 .
H(31) H(28) 2.365 .
H(31) H(30) 1.152 .

loop_
_geom_torsion_atom_site_label_1
_geom_torsion_atom_site_label_2
_geom_torsion_atom_site_label_3
_geom_torsion_atom_site_label_4
_geom_torsion
_geom_torsion_site_symmetry_1
_geom_torsion_site_symmetry_3
_geom_torsion_site_symmetry_4
C(13) O(5) C(19) C(20) 176.83(11) . . .
C(19) O(5) C(13) C(12) -173.70(12) . . .
C(19) O(5) C(13) C(14) 6.4(2) . . .
C(15) O(6) C(23) C(24) -177.51(11) . . .
C(23) O(6) C(15) C(14) 2.65(19) . . .
C(23) O(6) C(15) C(16) -177.29(11) . . .
C(1) N(1) C(2) O(2) 169.94(18) . . .
C(1) N(1) C(2) C(4) -7.3(2) . . .
C(2) N(1) C(1) O(1) -174.14(18) . . .
C(2) N(1) C(1) C(3) 5.6(2) . . .
C(1) N(1) C(18) C(16) 73.8(2) . 75702 75702
C(18) N(1) C(1) O(1) -3.1(3) 75702 . .
C(18) N(1) C(1) C(3) 176.61(16) 75702 . .
C(2) N(1) C(18) C(16) -116.15(17) . 75702 75702
C(18) N(1) C(2) O(2) -1.1(2) 75702 . .
C(18) N(1) C(2) C(4) -178.41(16) 75702 . .
C(9) N(2) C(10) O(4) -177.32(18) . . .
C(9) N(2) C(10) C(6) 2.9(2) . . .
C(10) N(2) C(9) O(3) 173.88(18) . . .
C(10) N(2) C(9) C(7) -4.5(2) . . .
C(9) N(2) C(11) C(12) -82.4(2) . . .
C(11) N(2) C(9) O(3) -1.3(3) . . .
C(11) N(2) C(9) C(7) -179.66(16) . . .
C(10) N(2) C(11) C(12) 102.98(17) . . .
C(11) N(2) C(10) O(4) -2.1(3) . . .
C(11) N(2) C(10) C(6) 178.06(16) . . .
O(1) C(1) C(3) C(4) 178.35(19) . . .
O(1) C(1) C(3) C(8) -0.3(3) . . .
N(1) C(1) C(3) C(4) -1.3(2) . . .
N(1) C(1) C(3) C(8) 180.00(18) . . .
O(2) C(2) C(4) C(3) -170.96(19) . . .
O(2) C(2) C(4) C(5) 7.6(3) . . .
N(1) C(2) C(4) C(3) 6.2(2) . . .
N(1) C(2) C(4) C(5) -175.24(19) . . .
C(1) C(3) C(4) C(2) -3.0(2) . . .
C(1) C(3) C(4) C(5) 178.33(17) . . .
C(1) C(3) C(8) C(7) -180.00(18) . . .
C(4) C(3) C(8) C(7) 1.5(2) . . .
C(8) C(3) C(4) C(2) 175.77(17) . . .
C(8) C(3) C(4) C(5) -2.9(3) . . .
C(2) C(4) C(5) C(6) -177.39(18) . . .
C(3) C(4) C(5) C(6) 1.0(2) . . .
C(4) C(5) C(6) C(7) 2.2(2) . . .
C(4) C(5) C(6) C(10) -179.52(18) . . .
C(5) C(6) C(7) C(8) -3.6(3) . . .
C(5) C(6) C(7) C(9) 175.83(17) . . .
C(5) C(6) C(10) O(4) 1.8(3) . . .
C(5) C(6) C(10) N(2) -178.38(19) . . .
C(7) C(6) C(10) O(4) -179.7(2) . . .
C(7) C(6) C(10) N(2) 0.1(2) . . .
C(10) C(6) C(7) C(8) 177.77(17) . . .
C(10) C(6) C(7) C(9) -2.8(2) . . .
C(6) C(7) C(8) C(3) 1.6(2) . . .
C(6) C(7) C(9) O(3) -173.86(19) . . .
C(6) C(7) C(9) N(2) 4.5(2) . . .
C(8) C(7) C(9) O(3) 5.5(3) . . .
C(8) C(7) C(9) N(2) -176.18(19) . . .
C(9) C(7) C(8) C(3) -177.69(18) . . .
N(2) C(11) C(12) C(13) -174.86(12) . . .
N(2) C(11) C(12) C(17) 6.50(19) . . .
C(11) C(12) C(13) O(5) 2.67(18) . . .
C(11) C(12) C(13) C(14) -177.43(13) . . .
C(11) C(12) C(17) C(16) 178.18(13) . . .
C(13) C(12) C(17) C(16) -0.5(2) . . .
C(17) C(12) C(13) O(5) -178.60(12) . . .
C(17) C(12) C(13) C(14) 1.3(2) . . .
O(5) C(13) C(14) C(15) 179.42(12) . . .
C(12) C(13) C(14) C(15) -0.5(2) . . .
C(13) C(14) C(15) O(6) 178.83(12) . . .
C(13) C(14) C(15) C(16) -1.2(2) . . .
O(6) C(15) C(16) C(17) -178.01(12) . . .
O(6) C(15) C(16) C(18) 1.83(17) . . .
C(14) C(15) C(16) C(17) 2.0(2) . . .
C(14) C(15) C(16) C(18) -178.10(12) . . .
C(15) C(16) C(17) C(12) -1.2(2) . . .
C(15) C(16) C(18) N(1) 176.90(12) . . 75702
C(17) C(16) C(18) N(1) -3.3(2) . . 75702
C(18) C(16) C(17) C(12) 178.98(13) . . .
O(5) C(19) C(20) C(21) -59.49(15) . . .
C(19) C(20) C(21) C(22) 173.25(12) . . .
O(6) C(23) C(24) C(25) -60.25(14) . . .
C(23) C(24) C(25) C(26) 172.85(11) . . .
C(28) C(27) C(31) C(30) -179.6(2) . . 76702
C(28) C(27) C(31) C(31) -0.0(2) . . 76702
C(31) C(27) C(28) O(7) 174.6(2) . . .
C(31) C(27) C(28) C(29) -0.5(3) . . .
O(7) C(28) C(29) C(30) -174.7(2) . . .
C(27) C(28) C(29) C(30) 0.6(3) . . .
C(28) C(29) C(30) C(31) -0.2(3) . . 76702
C(29) C(30) C(31) C(27) -179.8(2) . 76702 76702
C(29) C(30) C(31) C(31) -0.3(3) . 76702 .
C(27) C(31) C(31) C(30) 0.4(3) . 76702 .
C(30) C(31) C(31) C(27) -0.4(3) 76702 76702 76702
